data_7105128
loop_
_publ_author_name
'Massera, Chiara'
'Melegari, Monica'
'Ugozzoli, Franco'
'Dalcanale, Enrico'

_publ_section_title
;
 Formation of tetrameric water clusters driven by a cavitand template.
;
_journal_issue 1
_journal_name_full 'Chemical communications (Cambridge, England)'
_journal_page_first 88
_journal_page_last 90
_journal_paper_doi 10.1039/b917931c
_journal_volume 46
_journal_year 2009
_chemical_formula_sum 'C37 H48 O17 P4'
_chemical_formula_weight 888.63
_chemical_name_systematic
;
?
;
_space_group_IT_number 85
_symmetry_cell_setting tetragonal
_symmetry_space_group_name_Hall '-P 4a'
_symmetry_space_group_name_H-M 'P 4/n :2'
_atom_sites_solution_hydrogens geom
_atom_sites_solution_primary direct
_atom_sites_solution_secondary difmap
_audit_creation_method SHELXL-97
_cell_angle_alpha 90.00
_cell_angle_beta 90.00
_cell_angle_gamma 90.00
_cell_formula_units_Z 2
_cell_length_a 14.352(2)
_cell_length_b 14.352(2)
_cell_length_c 9.8218(17)
_cell_measurement_reflns_used 2045
_cell_measurement_temperature 293(2)
_cell_measurement_theta_max 29.03
_cell_measurement_theta_min 2.01
_cell_volume 2023.2(6)
_computing_data_collection SMART
_computing_data_reduction 'SAINT (Bruker, 1998)'
_computing_structure_refinement 'SHELXL-97 (Sheldrick, 1997)'
_computing_structure_solution 'SIR97 (Giacovazzo et al., 1999)'
_diffrn_ambient_temperature 293(2)
_diffrn_detector_area_resol_mean '8.192 pixels/mm'
_diffrn_measured_fraction_theta_full 0.967
_diffrn_measured_fraction_theta_max 0.967
_diffrn_measurement_device_type 'BRUKER AXS SMART 1000'
_diffrn_measurement_method omega-scan
_diffrn_radiation_monochromator graphite
_diffrn_radiation_source 'fine-focus sealed tube'
_diffrn_radiation_type MoK\a
_diffrn_radiation_wavelength 0.71069
_diffrn_reflns_av_R_equivalents 0.0260
_diffrn_reflns_av_sigmaI/netI 0.0236
_diffrn_reflns_limit_h_max 19
_diffrn_reflns_limit_h_min -19
_diffrn_reflns_limit_k_max 18
_diffrn_reflns_limit_k_min -17
_diffrn_reflns_limit_l_max 13
_diffrn_reflns_limit_l_min -8
_diffrn_reflns_number 12598
_diffrn_reflns_theta_full 29.03
_diffrn_reflns_theta_max 29.03
_diffrn_reflns_theta_min 2.01
_diffrn_standards_decay_% 0
_diffrn_standards_interval_count 0
_diffrn_standards_interval_time 0
_diffrn_standards_number 0
_exptl_absorpt_coefficient_mu 0.262
_exptl_absorpt_correction_T_max 1.000000
_exptl_absorpt_correction_T_min 0.782580
_exptl_absorpt_correction_type multi-scan
_exptl_absorpt_process_details 'Bruker AXS SADABS'
_exptl_crystal_colour colourless
_exptl_crystal_density_diffrn 1.459
_exptl_crystal_density_method 'not measured'
_exptl_crystal_description prismatic
_exptl_crystal_F_000 932
_exptl_crystal_size_max 0.11
_exptl_crystal_size_mid 0.09
_exptl_crystal_size_min 0.08
_refine_diff_density_max 0.549
_refine_diff_density_min -0.228
_refine_diff_density_rms 0.063
_refine_ls_extinction_method none
_refine_ls_goodness_of_fit_ref 1.008
_refine_ls_hydrogen_treatment constr
_refine_ls_matrix_type full
_refine_ls_number_parameters 144
_refine_ls_number_reflns 2626
_refine_ls_number_restraints 0
_refine_ls_restrained_S_all 1.008
_refine_ls_R_factor_all 0.0657
_refine_ls_R_factor_gt 0.0467
_refine_ls_shift/su_max 0.000
_refine_ls_shift/su_mean 0.000
_refine_ls_structure_factor_coef Fsqd
_refine_ls_weighting_details 'calc w=1/[\s^2^(Fo^2^)+(0.1008P)^2^+0.0000P] where P=(Fo^2^+2Fc^2^)/3'
_refine_ls_weighting_scheme calc
_refine_ls_wR_factor_gt 0.1417
_refine_ls_wR_factor_ref 0.1509
_reflns_number_gt 1836
_reflns_number_total 2626
_reflns_threshold_expression >2sigma(I)
_cod_data_source_file b917931c.txt
_cod_data_source_block tpometaq
_cod_original_sg_symbol_H-M P4/n
_cod_database_code 7105128

loop_
_symmetry_equiv_pos_as_xyz
'x, y, z'
'-x+1/2, -y+1/2, z'
'-y+1/2, x, z'
'y, -x+1/2, z'
'-x, -y, -z'
'x-1/2, y-1/2, -z'
'y-1/2, -x, -z'
'-y, x-1/2, -z'

loop_
_atom_site_label
_atom_site_type_symbol
_atom_site_fract_x
_atom_site_fract_y
_atom_site_fract_z
_atom_site_U_iso_or_equiv
_atom_site_adp_type
_atom_site_occupancy
_atom_site_symmetry_multiplicity
_atom_site_calc_flag
_atom_site_refinement_flags
_atom_site_disorder_assembly
_atom_site_disorder_group
P1 P 0.43165(3) -0.16861(3) 0.71664(6) 0.0448(2) Uani 1 1 d . . .
O1 O 0.45877(9) -0.08494(9) 0.81278(15) 0.0472(3) Uani 1 1 d . . .
O2 O 0.41318(9) -0.25606(9) 0.81200(16) 0.0472(3) Uani 1 1 d . . .
O3 O 0.49896(12) -0.18675(12) 0.60892(17) 0.0666(5) Uani 1 1 d . . .
C1 C 0.65755(13) -0.09328(13) 1.0433(2) 0.0434(4) Uani 1 1 d . . .
H1 H 0.6758 -0.1232 1.1230 0.050(6) Uiso 1 1 calc R . .
C2 C 0.57193(13) -0.11510(12) 0.9863(2) 0.0416(4) Uani 1 1 d . . .
C3 C 0.54816(12) -0.06912(12) 0.8670(2) 0.0415(4) Uani 1 1 d . . .
C4 C 0.60366(13) -0.00350(12) 0.8032(2) 0.0423(4) Uani 1 1 d . . .
C5 C 0.68829(13) 0.01501(12) 0.8667(2) 0.0413(4) Uani 1 1 d . . .
C6 C 0.71681(13) -0.02825(13) 0.98542(19) 0.0425(4) Uani 1 1 d . . .
C7 C 0.57420(15) 0.04328(15) 0.6736(2) 0.0550(5) Uani 1 1 d . . .
H7A H 0.5908 0.0048 0.5975 0.103(4) Uiso 1 1 calc R . .
H7B H 0.6050 0.1024 0.6659 0.103(4) Uiso 1 1 calc R . .
H7C H 0.5080 0.0526 0.6745 0.103(4) Uiso 1 1 calc R . .
C8 C 0.51020(13) -0.18863(13) 1.0484(2) 0.0458(4) Uani 1 1 d . . .
H8A H 0.4454 -0.1717 1.0346 0.048(4) Uiso 1 1 calc R . .
H8B H 0.5215 -0.1918 1.1456 0.048(4) Uiso 1 1 calc R . .
C9 C 0.31783(16) -0.13599(17) 0.6698(3) 0.0665(7) Uani 1 1 d . . .
H9A H 0.3179 -0.0724 0.6393 0.103(4) Uiso 1 1 calc R . .
H9B H 0.2772 -0.1421 0.7468 0.103(4) Uiso 1 1 calc R . .
H9C H 0.2964 -0.1756 0.5975 0.103(4) Uiso 1 1 calc R . .
O1W O 0.60799(19) -0.2282(2) 0.3796(3) 0.1259(10) Uani 1 1 d . . .
C1S C 0.7500 -0.2500 0.7423(9) 0.111(2) Uani 1 4 d SD . .
O1S O 0.7025(13) -0.216(2) 0.6279(9) 0.158(6) Uani 0.25 1 d PD . .

loop_
_atom_site_aniso_label
_atom_site_aniso_U_11
_atom_site_aniso_U_22
_atom_site_aniso_U_33
_atom_site_aniso_U_23
_atom_site_aniso_U_13
_atom_site_aniso_U_12
P1 0.0389(3) 0.0468(3) 0.0486(3) -0.0029(2) 0.0002(2) 0.00226(19)
O1 0.0377(7) 0.0459(7) 0.0579(8) -0.0062(6) -0.0009(6) 0.0037(5)
O2 0.0366(6) 0.0475(7) 0.0575(8) 0.0003(6) 0.0023(6) 0.0018(5)
O3 0.0753(11) 0.0679(10) 0.0568(10) -0.0058(8) 0.0178(8) 0.0003(8)
C1 0.0499(10) 0.0457(9) 0.0345(8) -0.0072(8) 0.0026(8) 0.0050(8)
C2 0.0445(9) 0.0420(9) 0.0384(9) -0.0093(7) 0.0082(7) 0.0038(7)
C3 0.0371(8) 0.0412(9) 0.0461(10) -0.0092(8) 0.0010(7) 0.0045(7)
C4 0.0453(9) 0.0372(8) 0.0444(10) -0.0052(7) -0.0009(8) 0.0045(7)
C5 0.0445(9) 0.0341(8) 0.0452(10) -0.0074(7) 0.0013(8) 0.0005(7)
C6 0.0465(10) 0.0419(9) 0.0393(9) -0.0124(8) 0.0021(8) 0.0024(7)
C7 0.0583(12) 0.0499(11) 0.0567(13) 0.0058(10) -0.0074(10) -0.0018(9)
C8 0.0471(10) 0.0515(10) 0.0386(9) -0.0055(8) 0.0109(8) 0.0018(8)
C9 0.0518(12) 0.0641(14) 0.0835(18) 0.0039(12) -0.0205(12) -0.0015(10)
O1W 0.119(2) 0.180(3) 0.0780(16) 0.0085(17) 0.0128(15) 0.0401(18)
C1S 0.118(4) 0.118(4) 0.097(5) 0.000 0.000 0.000
O1S 0.114(11) 0.193(17) 0.166(11) 0.070(13) 0.054(10) 0.060(8)

loop_
_atom_type_symbol
_atom_type_description
_atom_type_scat_dispersion_real
_atom_type_scat_dispersion_imag
_atom_type_scat_source
C C 0.0033 0.0016 'International Tables Vol C Tables 4.2.6.8 and 6.1.1.4'
H H 0.0000 0.0000 'International Tables Vol C Tables 4.2.6.8 and 6.1.1.4'
O O 0.0106 0.0060 'International Tables Vol C Tables 4.2.6.8 and 6.1.1.4'
P P 0.1023 0.0942 'International Tables Vol C Tables 4.2.6.8 and 6.1.1.4'

loop_
_geom_angle_atom_site_label_1
_geom_angle_atom_site_label_2
_geom_angle_atom_site_label_3
_geom_angle
_geom_angle_site_symmetry_1
_geom_angle_site_symmetry_3
_geom_angle_publ_flag
O3 P1 O1 114.06(9) . . ?
O3 P1 O2 113.45(9) . . ?
O1 P1 O2 106.86(8) . . ?
O3 P1 C9 118.23(13) . . ?
O1 P1 C9 100.55(10) . . ?
O2 P1 C9 102.09(10) . . ?
C3 O1 P1 125.07(11) . . ?
C5 O2 P1 123.39(11) 3_545 . ?
C6 C1 C2 122.05(19) . . ?
C6 C1 H1 119.0 . . ?
C2 C1 H1 119.0 . . ?
C1 C2 C3 116.86(18) . . ?
C1 C2 C8 121.08(18) . . ?
C3 C2 C8 122.01(17) . . ?
C4 C3 C2 124.37(18) . . ?
C4 C3 O1 117.59(17) . . ?
C2 C3 O1 117.85(17) . . ?
C3 C4 C5 115.46(18) . . ?
C3 C4 C7 121.78(18) . . ?
C5 C4 C7 122.75(18) . . ?
C6 C5 C4 123.41(18) . . ?
C6 C5 O2 118.80(17) . 4_655 ?
C4 C5 O2 117.61(17) . 4_655 ?
C5 C6 C1 117.85(18) . . ?
C5 C6 C8 122.20(18) . 4_655 ?
C1 C6 C8 119.88(18) . 4_655 ?
C4 C7 H7A 109.5 . . ?
C4 C7 H7B 109.5 . . ?
H7A C7 H7B 109.5 . . ?
C4 C7 H7C 109.5 . . ?
H7A C7 H7C 109.5 . . ?
H7B C7 H7C 109.5 . . ?
C2 C8 C6 111.24(15) . 3_545 ?
C2 C8 H8A 109.4 . . ?
C6 C8 H8A 109.4 3_545 . ?
C2 C8 H8B 109.4 . . ?
C6 C8 H8B 109.4 3_545 . ?
H8A C8 H8B 108.0 . . ?
P1 C9 H9A 109.5 . . ?
P1 C9 H9B 109.5 . . ?
H9A C9 H9B 109.5 . . ?
P1 C9 H9C 109.5 . . ?
H9A C9 H9C 109.5 . . ?
H9B C9 H9C 109.5 . . ?
O1S C1S O1S 49.9(6) 3_545 . ?
O1S C1S O1S 73.2(10) 3_545 4_655 ?
O1S C1S O1S 49.9(6) . 4_655 ?
O1S C1S O1S 49.9(6) 3_545 2_645 ?
O1S C1S O1S 73.2(10) . 2_645 ?
O1S C1S O1S 49.9(6) 4_655 2_645 ?
O1S O1S O1S 90.000(3) 3_545 4_655 ?
O1S O1S C1S 65.1(3) 3_545 . ?
O1S O1S C1S 65.1(3) 4_655 . ?
O1S O1S O1S 45.000(2) 3_545 2_645 ?
O1S O1S O1S 45.000(2) 4_655 2_645 ?
C1S O1S O1S 53.4(5) . 2_645 ?

loop_
_geom_bond_atom_site_label_1
_geom_bond_atom_site_label_2
_geom_bond_distance
_geom_bond_site_symmetry_2
_geom_bond_publ_flag
P1 O3 1.4562(16) . ?
P1 O1 1.5765(14) . ?
P1 O2 1.5883(15) . ?
P1 C9 1.761(2) . ?
O1 C3 1.408(2) . ?
O2 C5 1.410(2) 3_545 ?
C1 C6 1.385(3) . ?
C1 C2 1.386(3) . ?
C1 H1 0.9300 . ?
C2 C3 1.387(3) . ?
C2 C8 1.507(3) . ?
C3 C4 1.383(3) . ?
C4 C5 1.391(3) . ?
C4 C7 1.500(3) . ?
C5 C6 1.383(3) . ?
C5 O2 1.410(2) 4_655 ?
C6 C8 1.514(3) 4_655 ?
C7 H7A 0.9600 . ?
C7 H7B 0.9600 . ?
C7 H7C 0.9600 . ?
C8 C6 1.514(3) 3_545 ?
C8 H8A 0.9700 . ?
C8 H8B 0.9700 . ?
C9 H9A 0.9600 . ?
C9 H9B 0.9600 . ?
C9 H9C 0.9600 . ?
C1S O1S 1.3994(10) 3_545 ?
C1S O1S 1.3994(10) . ?
C1S O1S 1.3994(10) 4_655 ?
C1S O1S 1.3994(10) 2_645 ?
O1S O1S 1.180(14) 3_545 ?
O1S O1S 1.180(14) 4_655 ?
O1S O1S 1.669(19) 2_645 ?
